data_8103085
loop_
_publ_author_name
'Luan Jiang'

_publ_section_title
;
 Crystal structure of
 bis{2,2'-(1,3-propanediyl)bis(1H-benzimidazole)}-(2,3-dihydroxybutanedioato)dizinc(II),
 Zn2(C17H15N4)2(C4H2O6)
;
_journal_issue 3
_journal_name_full 'Zeitschrift f\"ur Kristallographie - New Crystal Structures'
_journal_page_first 363
_journal_volume 226
_journal_year 2011
_chemical_formula_sum 'C19 H16 N4 O3 Zn'
_chemical_formula_weight 413.73
_chemical_name_systematic
;
2,2'-(1,2-propanediyl)bis(1H-benzimidazole) 
(2,3-dihydroxybutanedioic acid)Zinc(II), C~19~H~15.47~N~4~O~3~Zn
;
_space_group_IT_number 14
_symmetry_space_group_name_Hall '-P 2ybc'
_symmetry_space_group_name_H-M 'P 1 21/c 1'
_atom_sites_solution_hydrogens geom
_atom_sites_solution_primary direct
_atom_sites_solution_secondary difmap
_audit_creation_method SHELXL-97
_cell_angle_alpha 90.000(5)
_cell_angle_beta 96.572(5)
_cell_angle_gamma 90.000(5)
_cell_formula_units_Z 4
_cell_length_a 9.501(5)
_cell_length_b 18.589(5)
_cell_length_c 10.296(5)
_cell_measurement_temperature 293(2)
_cell_volume 1806.5(14)
_computing_structure_refinement 'SHELXL-97 (Sheldrick, 1997)'
_diffrn_ambient_temperature 293(2)
_diffrn_measured_fraction_theta_full 0.993
_diffrn_measured_fraction_theta_max 0.993
_diffrn_radiation_monochromator graphite
_diffrn_radiation_source 'fine-focus sealed tube'
_diffrn_radiation_type MoK\a
_diffrn_radiation_wavelength 0.71069
_diffrn_reflns_av_R_equivalents 0.0546
_diffrn_reflns_av_sigmaI/netI 0.0618
_diffrn_reflns_limit_h_max 11
_diffrn_reflns_limit_h_min -10
_diffrn_reflns_limit_k_max 17
_diffrn_reflns_limit_k_min -22
_diffrn_reflns_limit_l_max 12
_diffrn_reflns_limit_l_min -11
_diffrn_reflns_number 9016
_diffrn_reflns_theta_full 25.07
_diffrn_reflns_theta_max 25.07
_diffrn_reflns_theta_min 2.16
_exptl_absorpt_coefficient_mu 1.387
_exptl_crystal_density_diffrn 1.521
_exptl_crystal_density_method 'not measured'
_exptl_crystal_F_000 848
_refine_diff_density_max 0.990
_refine_diff_density_min -0.409
_refine_diff_density_rms 0.079
_refine_ls_extinction_method none
_refine_ls_goodness_of_fit_ref 1.068
_refine_ls_hydrogen_treatment mixed
_refine_ls_matrix_type full
_refine_ls_number_parameters 259
_refine_ls_number_reflns 3192
_refine_ls_number_restraints 0
_refine_ls_restrained_S_all 1.068
_refine_ls_R_factor_all 0.0687
_refine_ls_R_factor_gt 0.0467
_refine_ls_shift/su_max 0.001
_refine_ls_shift/su_mean 0.000
_refine_ls_structure_factor_coef Fsqd
_refine_ls_weighting_details 'calc w=1/[\s^2^(Fo^2^)+(0.0644P)^2^+0.1067P] where P=(Fo^2^+2Fc^2^)/3'
_refine_ls_weighting_scheme calc
_refine_ls_wR_factor_gt 0.1171
_refine_ls_wR_factor_ref 0.1281
_reflns_number_gt 2369
_reflns_number_total 3192
_reflns_threshold_expression >2sigma(I)
_cod_data_source_file 1267-3268.cff
_cod_data_source_block 11
_cod_database_code 8103085

loop_
_symmetry_equiv_pos_as_xyz
'x, y, z'
'-x, y+1/2, -z+1/2'
'-x, -y, -z'
'x, -y-1/2, z-1/2'

loop_
_atom_site_label
_atom_site_type_symbol
_atom_site_fract_x
_atom_site_fract_y
_atom_site_fract_z
_atom_site_U_iso_or_equiv
_atom_site_adp_type
_atom_site_occupancy
_atom_site_symmetry_multiplicity
_atom_site_calc_flag
_atom_site_refinement_flags
_atom_site_disorder_assembly
_atom_site_disorder_group
Zn1 Zn 0.26153(5) 0.16711(2) 0.77071(4) 0.02927(19) Uani 1 1 d . . .
N1 N 0.2959(3) 0.24498(18) 0.9030(3) 0.0319(8) Uani 1 1 d . . .
C3 C 0.3971(4) 0.2986(2) 0.9025(4) 0.0329(10) Uani 1 1 d . . .
N2 N -0.1594(4) 0.1059(2) 0.7987(4) 0.0407(10) Uani 1 1 d . . .
C16 C -0.0969(5) -0.0716(3) 0.6528(5) 0.0513(13) Uani 1 1 d . . .
H16 H -0.1380 -0.1153 0.6260 0.062 Uiso 1 1 calc R . .
O2 O 0.5701(3) 0.13377(18) 0.8668(3) 0.0514(9) Uani 1 1 d . . .
C20 C 0.4897(5) 0.0851(3) 0.8880(5) 0.0424(11) Uani 1 1 d . A .
N3 N 0.0631(3) 0.12710(18) 0.7674(3) 0.0329(8) Uani 1 1 d . . .
C10 C 0.1354(5) 0.2027(2) 1.0624(4) 0.0392(11) Uani 1 1 d . . .
H10A H 0.1499 0.1999 1.1571 0.047 Uiso 1 1 calc R . .
H10B H 0.1500 0.1549 1.0286 0.047 Uiso 1 1 calc R . .
C13 C -0.0519(4) 0.1534(2) 0.8110(4) 0.0336(10) Uani 1 1 d . . .
O1 O 0.3593(3) 0.08132(17) 0.8449(3) 0.0510(9) Uani 1 1 d . . .
C15 C -0.1779(5) -0.0213(3) 0.7078(5) 0.0513(13) Uani 1 1 d . . .
H15 H -0.2716 -0.0302 0.7208 0.062 Uiso 1 1 calc R . .
C18 C 0.1077(5) 0.0050(3) 0.6706(5) 0.0447(12) Uani 1 1 d . . .
H18 H 0.2018 0.0132 0.6583 0.054 Uiso 1 1 calc R . .
C12 C -0.0634(4) 0.2254(2) 0.8720(4) 0.0396(11) Uani 1 1 d . . .
H12A H -0.1606 0.2419 0.8552 0.048 Uiso 1 1 calc R . .
H12B H -0.0042 0.2591 0.8312 0.048 Uiso 1 1 calc R . .
C4 C 0.4000(4) 0.3369(2) 1.0181(4) 0.0328(10) Uani 1 1 d . . .
C19 C 0.0278(4) 0.0572(2) 0.7244(4) 0.0329(10) Uani 1 1 d . . .
C8 C 0.4898(5) 0.3145(3) 0.8113(5) 0.0482(13) Uani 1 1 d . . .
H8 H 0.4885 0.2884 0.7341 0.058 Uiso 1 1 calc R . .
C7 C 0.5835(5) 0.3702(3) 0.8399(5) 0.0607(15) Uani 1 1 d . . .
H7 H 0.6476 0.3817 0.7813 0.073 Uiso 1 1 calc R . .
C14 C -0.1118(5) 0.0437(2) 0.7428(4) 0.0382(11) Uani 1 1 d . . .
C11 C -0.0191(5) 0.2253(3) 1.0201(5) 0.0503(13) Uani 1 1 d . . .
H11A H -0.0813 0.1930 1.0607 0.060 Uiso 1 1 calc R . .
H11B H -0.0332 0.2733 1.0534 0.060 Uiso 1 1 calc R . .
C6 C 0.5842(6) 0.4096(3) 0.9543(5) 0.0605(15) Uani 1 1 d . . .
H6 H 0.6477 0.4476 0.9697 0.073 Uiso 1 1 calc R . .
C9 C 0.2436(4) 0.2516(2) 1.0181(4) 0.0293(9) Uani 1 1 d . . .
C17 C 0.0426(5) -0.0596(3) 0.6360(5) 0.0521(13) Uani 1 1 d . . .
H17 H 0.0941 -0.0958 0.6006 0.062 Uiso 1 1 calc R . .
C5 C 0.4939(5) 0.3941(3) 1.0457(5) 0.0476(12) Uani 1 1 d . . .
H5 H 0.4953 0.4206 1.1225 0.057 Uiso 1 1 calc R . .
C21 C 0.5481(5) 0.0161(3) 0.9607(7) 0.0689(18) Uani 1 1 d . . .
O3A O 0.5677(9) -0.0396(4) 0.8681(7) 0.068(3) Uani 0.482(7) 1 d P A 1
H3A H 0.5202 -0.0748 0.8833 0.103 Uiso 0.482(7) 1 calc PR A 1
O3B O 0.6841(6) 0.0383(4) 1.0213(8) 0.072(3) Uani 0.518(7) 1 d P A 2
H3B H 0.6895(12) 0.0307(15) 1.088(13) 0.108 Uiso 0.518(7) 1 calc PR A 2
N4 N 0.3008(3) 0.30659(18) 1.0913(3) 0.0294(8) Uani 1 1 d . . .
H111 H -0.242(6) 0.116(3) 0.827(5) 0.079(19) Uiso 1 1 d . . .

loop_
_atom_site_aniso_label
_atom_site_aniso_U_11
_atom_site_aniso_U_22
_atom_site_aniso_U_33
_atom_site_aniso_U_23
_atom_site_aniso_U_13
_atom_site_aniso_U_12
Zn1 0.0287(3) 0.0321(3) 0.0271(3) 0.0020(2) 0.00346(19) -0.0016(2)
N1 0.0349(19) 0.037(2) 0.0243(19) -0.0019(15) 0.0062(15) -0.0069(17)
C3 0.032(2) 0.038(3) 0.029(2) 0.0062(19) 0.0024(18) -0.006(2)
N2 0.027(2) 0.048(3) 0.048(2) -0.0056(19) 0.0077(17) -0.0073(19)
C16 0.051(3) 0.037(3) 0.063(3) -0.006(2) -0.006(3) -0.013(2)
O2 0.0344(18) 0.047(2) 0.073(3) 0.0086(18) 0.0091(16) -0.0006(16)
C20 0.036(3) 0.041(3) 0.049(3) 0.008(2) 0.002(2) 0.002(2)
N3 0.0282(19) 0.036(2) 0.034(2) -0.0028(16) 0.0016(15) -0.0004(16)
C10 0.046(3) 0.043(3) 0.028(2) -0.004(2) 0.0061(19) -0.017(2)
C13 0.027(2) 0.040(3) 0.033(2) -0.0005(19) -0.0001(18) 0.000(2)
O1 0.0334(18) 0.046(2) 0.070(2) 0.0228(17) -0.0095(16) -0.0033(15)
C15 0.040(3) 0.054(3) 0.060(3) 0.000(3) 0.006(2) -0.014(2)
C18 0.031(2) 0.048(3) 0.055(3) -0.013(2) 0.004(2) 0.000(2)
C12 0.029(2) 0.042(3) 0.048(3) -0.009(2) 0.005(2) 0.003(2)
C4 0.035(2) 0.031(2) 0.034(2) 0.0043(18) 0.0072(18) -0.003(2)
C19 0.029(2) 0.036(3) 0.032(2) -0.0002(19) -0.0018(18) -0.0021(19)
C8 0.050(3) 0.060(3) 0.036(3) -0.010(2) 0.013(2) -0.018(2)
C7 0.056(3) 0.082(4) 0.049(3) -0.011(3) 0.024(3) -0.030(3)
C14 0.038(2) 0.037(3) 0.039(3) -0.002(2) 0.003(2) -0.004(2)
C11 0.045(3) 0.055(3) 0.054(3) -0.017(2) 0.023(2) -0.014(2)
C6 0.066(4) 0.064(4) 0.054(3) -0.007(3) 0.015(3) -0.037(3)
C9 0.029(2) 0.031(2) 0.027(2) 0.0022(17) 0.0029(18) -0.0045(18)
C17 0.050(3) 0.041(3) 0.063(3) -0.015(2) -0.003(3) 0.002(2)
C5 0.057(3) 0.047(3) 0.040(3) -0.008(2) 0.008(2) -0.017(2)
C21 0.042(3) 0.063(4) 0.096(5) 0.040(3) -0.014(3) 0.007(3)
O3A 0.105(7) 0.053(5) 0.053(5) 0.000(4) 0.036(4) 0.027(4)
O3B 0.035(4) 0.083(6) 0.094(6) 0.051(5) -0.009(4) -0.006(4)
N4 0.0298(18) 0.0302(19) 0.0282(19) 0.0008(15) 0.0036(15) -0.0052(15)

loop_
_atom_type_symbol
_atom_type_description
_atom_type_scat_dispersion_real
_atom_type_scat_dispersion_imag
_atom_type_scat_source
C C 0.0033 0.0016 'International Tables Vol C Tables 4.2.6.8 and 6.1.1.4'
H H 0.0000 0.0000 'International Tables Vol C Tables 4.2.6.8 and 6.1.1.4'
N N 0.0061 0.0033 'International Tables Vol C Tables 4.2.6.8 and 6.1.1.4'
O O 0.0106 0.0060 'International Tables Vol C Tables 4.2.6.8 and 6.1.1.4'
Zn Zn 0.2839 1.4301 'International Tables Vol C Tables 4.2.6.8 and 6.1.1.4'

loop_
_geom_angle_atom_site_label_1
_geom_angle_atom_site_label_2
_geom_angle_atom_site_label_3
_geom_angle
_geom_angle_site_symmetry_1
_geom_angle_site_symmetry_3
O1 Zn1 N4 115.61(14) . 4_565
O1 Zn1 N1 107.01(15) . .
N4 Zn1 N1 115.09(14) 4_565 .
O1 Zn1 N3 96.12(14) . .
N4 Zn1 N3 110.39(13) 4_565 .
N1 Zn1 N3 111.03(14) . .
C9 N1 C3 105.3(3) . .
C9 N1 Zn1 128.5(3) . .
C3 N1 Zn1 125.5(3) . .
N1 C3 C4 108.2(3) . .
N1 C3 C8 130.4(4) . .
C4 C3 C8 121.3(4) . .
C13 N2 C14 107.8(4) . .
C15 C16 C17 122.4(5) . .
O2 C20 O1 125.7(4) . .
O2 C20 C21 120.1(4) . .
O1 C20 C21 113.8(4) . .
C13 N3 C19 105.8(3) . .
C13 N3 Zn1 131.6(3) . .
C19 N3 Zn1 122.4(3) . .
C9 C10 C11 114.6(4) . .
N3 C13 N2 112.0(4) . .
N3 C13 C12 125.4(4) . .
N2 C13 C12 122.5(4) . .
C20 O1 Zn1 119.5(3) . .
C16 C15 C14 116.2(4) . .
C17 C18 C19 117.5(4) . .
C13 C12 C11 113.2(4) . .
C3 C4 N4 108.0(3) . .
C3 C4 C5 121.1(4) . .
N4 C4 C5 130.9(4) . .
C14 C19 C18 120.4(4) . .
C14 C19 N3 108.8(4) . .
C18 C19 N3 130.8(4) . .
C7 C8 C3 117.4(4) . .
C8 C7 C6 121.3(4) . .
C19 C14 N2 105.5(4) . .
C19 C14 C15 122.2(4) . .
N2 C14 C15 132.3(4) . .
C12 C11 C10 115.2(4) . .
C5 C6 C7 121.9(5) . .
N1 C9 N4 113.4(3) . .
N1 C9 C10 123.7(4) . .
N4 C9 C10 122.8(4) . .
C16 C17 C18 121.3(5) . .
C6 C5 C4 117.0(4) . .
C21 C21 O3A 102.5(7) 3_657 .
C21 C21 O3B 118.8(7) 3_657 .
O3A C21 O3B 108.6(6) . .
C21 C21 C20 113.8(6) 3_657 .
O3A C21 C20 110.0(5) . .
O3B C21 C20 103.2(5) . .
C9 N4 C4 105.0(3) . .
C9 N4 Zn1 126.9(3) . 4_566
C4 N4 Zn1 127.9(3) . 4_566

loop_
_geom_bond_atom_site_label_1
_geom_bond_atom_site_label_2
_geom_bond_distance
_geom_bond_site_symmetry_2
Zn1 O1 1.957(3) .
Zn1 N4 1.987(3) 4_565
Zn1 N1 1.988(3) .
Zn1 N3 2.023(3) .
N1 C9 1.342(5) .
N1 C3 1.385(5) .
C3 C4 1.385(6) .
C3 C8 1.390(6) .
N2 C13 1.344(5) .
N2 C14 1.390(6) .
C16 C15 1.373(7) .
C16 C17 1.375(7) .
O2 C20 1.221(5) .
C20 O1 1.269(5) .
C20 C21 1.555(6) .
N3 C13 1.321(5) .
N3 C19 1.402(5) .
C10 C9 1.483(5) .
C10 C11 1.541(6) .
C13 C12 1.488(6) .
C15 C14 1.390(6) .
C18 C17 1.378(6) .
C18 C19 1.386(6) .
C12 C11 1.535(6) .
C4 N4 1.392(5) .
C4 C5 1.396(6) .
C19 C14 1.384(6) .
C8 C7 1.376(7) .
C7 C6 1.386(7) .
C6 C5 1.374(7) .
C9 N4 1.347(5) .
C21 C21 1.421(11) 3_657
C21 O3A 1.433(9) .
C21 O3B 1.429(8) .
N4 Zn1 1.987(3) 4_566

loop_
_geom_hbond_atom_site_label_D
_geom_hbond_atom_site_label_H
_geom_hbond_atom_site_label_A
_geom_hbond_distance_DH
_geom_hbond_distance_HA
_geom_hbond_distance_DA
_geom_hbond_angle_DHA
_geom_hbond_site_symmetry_A
N2 H111 O2 0.89(5) 1.91(5) 2.788(5) 173(5) 1_455
